data_7018786
loop_
_publ_author_name
'Reytman, Lilia'
'Braitbard, Ori'
'Tshuva, Edit Y.'

_publ_section_title
;
 Highly cytotoxic vanadium(v) complexes of salan ligands; insights on the
 role of hydrolysis.
;
_journal_issue 17
_journal_name_full 'Dalton transactions (Cambridge, England : 2003)'
_journal_page_first 5241
_journal_page_last 5247
_journal_paper_doi 10.1039/c2dt11514j
_journal_volume 41
_journal_year 2012
_chemical_formula_moiety 'C25 H37 N2 O4 V'
_chemical_formula_sum 'C25 H37 N2 O4 V'
_chemical_formula_weight 480.51
_chemical_name_systematic
;
?
;
_space_group_IT_number 167
_symmetry_cell_setting hexagonal
_symmetry_space_group_name_Hall '-R 3 2"c'
_symmetry_space_group_name_H-M 'R -3 c :H'
_atom_sites_solution_hydrogens geom
_atom_sites_solution_primary direct
_atom_sites_solution_secondary difmap
_audit_creation_method SHELXL-97
_cell_angle_alpha 90.00
_cell_angle_beta 90.00
_cell_angle_gamma 120.00
_cell_formula_units_Z 36
_cell_length_a 19.8537(8)
_cell_length_b 19.8537(8)
_cell_length_c 67.448(5)
_cell_measurement_temperature 173(1)
_cell_volume 23024(2)
_computing_cell_refinement 'Bruker SMART'
_computing_data_collection 'Bruker SMART'
_computing_data_reduction 'Bruker SAINT'
_computing_molecular_graphics 'Bruker SHELXTL'
_computing_publication_material 'Bruker SHELXTL'
_computing_structure_refinement 'SHELXL-97 (Sheldrick, 1997)'
_computing_structure_solution 'SHELXS-97 (Sheldrick, 1990)'
_diffrn_ambient_temperature 173(1)
_diffrn_measured_fraction_theta_full 0.999
_diffrn_measured_fraction_theta_max 0.999
_diffrn_measurement_device_type 'CCD area detector'
_diffrn_measurement_method 'phi and omega scans'
_diffrn_radiation_monochromator graphite
_diffrn_radiation_source 'fine-focus sealed tube'
_diffrn_radiation_type MoK\a
_diffrn_radiation_wavelength 0.71073
_diffrn_reflns_av_R_equivalents 0.1254
_diffrn_reflns_av_sigmaI/netI 0.0530
_diffrn_reflns_limit_h_max 25
_diffrn_reflns_limit_h_min -25
_diffrn_reflns_limit_k_max 25
_diffrn_reflns_limit_k_min -25
_diffrn_reflns_limit_l_max 86
_diffrn_reflns_limit_l_min -86
_diffrn_reflns_number 82154
_diffrn_reflns_theta_full 27.00
_diffrn_reflns_theta_max 27.00
_diffrn_reflns_theta_min 2.24
_exptl_absorpt_coefficient_mu 0.419
_exptl_absorpt_correction_T_max 0.9713
_exptl_absorpt_correction_T_min 0.9209
_exptl_absorpt_correction_type none
_exptl_crystal_colour 'dark purple'
_exptl_crystal_density_diffrn 1.248
_exptl_crystal_density_method 'not measured'
_exptl_crystal_description shapeless
_exptl_crystal_F_000 9216
_exptl_crystal_size_max 0.20
_exptl_crystal_size_mid 0.18
_exptl_crystal_size_min 0.07
_refine_diff_density_max 0.462
_refine_diff_density_min -0.445
_refine_diff_density_rms 0.066
_refine_ls_extinction_method none
_refine_ls_goodness_of_fit_ref 1.392
_refine_ls_hydrogen_treatment constr
_refine_ls_matrix_type full
_refine_ls_number_parameters 326
_refine_ls_number_reflns 5590
_refine_ls_number_restraints 0
_refine_ls_restrained_S_all 1.392
_refine_ls_R_factor_all 0.1314
_refine_ls_R_factor_gt 0.1157
_refine_ls_shift/su_max 0.001
_refine_ls_shift/su_mean 0.000
_refine_ls_structure_factor_coef Fsqd
_refine_ls_weighting_details 'calc w=1/[\s^2^(Fo^2^)+(0.0377P)^2^+128.6715P] where P=(Fo^2^+2Fc^2^)/3'
_refine_ls_weighting_scheme calc
_refine_ls_wR_factor_gt 0.1853
_refine_ls_wR_factor_ref 0.1915
_reflns_number_gt 4937
_reflns_number_total 5590
_reflns_threshold_expression >2sigma(I)
_cod_data_source_file c2dt11514j.txt
_cod_data_source_block L1VO(OiPr)
_cod_depositor_comments
;
The following automatic conversions were performed:

'_symmetry_cell_setting' value 'Hexagonal' changed to 'hexagonal'
according to /home/saulius/struct/CIF-dictionaries/cif_core.dic
dictionary named 'cif_core.dic' version 2.4.1 from 2010-06-29.

Automatic conversion script
Id: cif_fix_values 1715 2011-07-08 13:25:40Z adriana 
;
_cod_original_sg_symbol_H-M R-3c
_cod_database_code 7018786

loop_
_symmetry_equiv_pos_as_xyz
'x, y, z'
'-y, x-y, z'
'-x+y, -x, z'
'y, x, -z+1/2'
'x-y, -y, -z+1/2'
'-x, -x+y, -z+1/2'
'x+2/3, y+1/3, z+1/3'
'-y+2/3, x-y+1/3, z+1/3'
'-x+y+2/3, -x+1/3, z+1/3'
'y+2/3, x+1/3, -z+5/6'
'x-y+2/3, -y+1/3, -z+5/6'
'-x+2/3, -x+y+1/3, -z+5/6'
'x+1/3, y+2/3, z+2/3'
'-y+1/3, x-y+2/3, z+2/3'
'-x+y+1/3, -x+2/3, z+2/3'
'y+1/3, x+2/3, -z+7/6'
'x-y+1/3, -y+2/3, -z+7/6'
'-x+1/3, -x+y+2/3, -z+7/6'
'-x, -y, -z'
'y, -x+y, -z'
'x-y, x, -z'
'-y, -x, z-1/2'
'-x+y, y, z-1/2'
'x, x-y, z-1/2'
'-x+2/3, -y+1/3, -z+1/3'
'y+2/3, -x+y+1/3, -z+1/3'
'x-y+2/3, x+1/3, -z+1/3'
'-y+2/3, -x+1/3, z-1/6'
'-x+y+2/3, y+1/3, z-1/6'
'x+2/3, x-y+1/3, z-1/6'
'-x+1/3, -y+2/3, -z+2/3'
'y+1/3, -x+y+2/3, -z+2/3'
'x-y+1/3, x+2/3, -z+2/3'
'-y+1/3, -x+2/3, z+1/6'
'-x+y+1/3, y+2/3, z+1/6'
'x+1/3, x-y+2/3, z+1/6'

loop_
_atom_site_label
_atom_site_type_symbol
_atom_site_fract_x
_atom_site_fract_y
_atom_site_fract_z
_atom_site_U_iso_or_equiv
_atom_site_adp_type
_atom_site_occupancy
_atom_site_symmetry_multiplicity
_atom_site_calc_flag
_atom_site_refinement_flags
_atom_site_disorder_assembly
_atom_site_disorder_group
C1 C 0.4963(2) 0.6587(2) 0.49493(6) 0.0282(9) Uani 1 1 d . . .
C2 C 0.4152(2) 0.6095(2) 0.49364(6) 0.0285(9) Uani 1 1 d . . .
C3 C 0.3814(3) 0.5902(2) 0.47501(7) 0.0357(11) Uani 1 1 d . . .
H3 H 0.3265 0.5585 0.4741 0.043 Uiso 1 1 calc R . .
C4 C 0.4241(3) 0.6150(3) 0.45783(7) 0.0366(11) Uani 1 1 d . . .
C5 C 0.5039(3) 0.6616(3) 0.45936(7) 0.0347(11) Uani 1 1 d . . .
H5 H 0.5342 0.6785 0.4476 0.042 Uiso 1 1 calc R . .
C6 C 0.5413(3) 0.6846(2) 0.47764(7) 0.0301(10) Uani 1 1 d . . .
C7 C 0.6283(3) 0.7352(3) 0.47831(7) 0.0383(11) Uani 1 1 d . . .
H7A H 0.6498 0.7294 0.4656 0.046 Uiso 1 1 calc R . .
H7B H 0.6412 0.7901 0.4793 0.046 Uiso 1 1 calc R . .
C8 C 0.6501(3) 0.6367(3) 0.49386(7) 0.0373(11) Uani 1 1 d . . .
H8A H 0.6822 0.6315 0.4834 0.045 Uiso 1 1 calc R . .
H8B H 0.5947 0.6026 0.4903 0.045 Uiso 1 1 calc R . .
C9 C 0.6663(3) 0.6109(3) 0.51351(7) 0.0366(11) Uani 1 1 d . . .
H9A H 0.6527 0.5557 0.5126 0.044 Uiso 1 1 calc R . .
H9B H 0.7224 0.6425 0.5166 0.044 Uiso 1 1 calc R . .
C10 C 0.6515(3) 0.6198(3) 0.54939(8) 0.0421(12) Uani 1 1 d . . .
H10A H 0.6444 0.5675 0.5519 0.051 Uiso 1 1 calc R . .
H10B H 0.6205 0.6290 0.5594 0.051 Uiso 1 1 calc R . .
C11 C 0.7355(3) 0.6789(3) 0.55226(7) 0.0376(11) Uani 1 1 d . . .
C12 C 0.7818(3) 0.6598(3) 0.56365(7) 0.0431(12) Uani 1 1 d . . .
H12 H 0.7593 0.6089 0.5691 0.052 Uiso 1 1 calc R . .
C13 C 0.8590(3) 0.7116(3) 0.56732(8) 0.0514(14) Uani 1 1 d . . .
C14 C 0.8909(3) 0.7842(3) 0.55872(9) 0.0573(16) Uani 1 1 d . . .
H14 H 0.9445 0.8201 0.5608 0.069 Uiso 1 1 calc R . .
C15 C 0.8482(3) 0.8071(3) 0.54720(9) 0.0501(14) Uani 1 1 d . . .
C16 C 0.7690(3) 0.7541(3) 0.54422(7) 0.0403(12) Uani 1 1 d . . .
C17 C 0.3682(2) 0.5783(3) 0.51220(7) 0.0361(11) Uani 1 1 d . . .
H17A H 0.3768 0.6216 0.5208 0.054 Uiso 1 1 calc R . .
H17B H 0.3841 0.5451 0.5191 0.054 Uiso 1 1 calc R . .
H17C H 0.3129 0.5477 0.5088 0.054 Uiso 1 1 calc R . .
C18 C 0.3851(3) 0.5904(3) 0.43790(7) 0.0520(14) Uani 1 1 d . . .
H18A H 0.4165 0.5778 0.4291 0.078 Uiso 1 1 calc R . .
H18B H 0.3800 0.6329 0.4321 0.078 Uiso 1 1 calc R . .
H18C H 0.3334 0.5445 0.4395 0.078 Uiso 1 1 calc R . .
C19 C 0.7526(3) 0.7721(3) 0.49206(8) 0.0478(13) Uani 1 1 d . . .
H19A H 0.7814 0.7609 0.5021 0.072 Uiso 1 1 calc R . .
H19B H 0.7644 0.8261 0.4935 0.072 Uiso 1 1 calc R . .
H19C H 0.7679 0.7646 0.4788 0.072 Uiso 1 1 calc R . .
C20 C 0.5392(3) 0.5532(3) 0.52923(9) 0.0444(13) Uani 1 1 d . . .
H20A H 0.5166 0.5484 0.5160 0.067 Uiso 1 1 calc R . .
H20B H 0.5080 0.5621 0.5390 0.067 Uiso 1 1 calc R . .
H20C H 0.5395 0.5053 0.5325 0.067 Uiso 1 1 calc R . .
C21 C 0.9069(4) 0.6887(4) 0.58033(10) 0.079(2) Uani 1 1 d . . .
H21A H 0.9199 0.7182 0.5928 0.119 Uiso 1 1 calc R . .
H21B H 0.9549 0.7004 0.5734 0.119 Uiso 1 1 calc R . .
H21C H 0.8768 0.6330 0.5832 0.119 Uiso 1 1 calc R . .
C22 C 0.8824(3) 0.8866(3) 0.53839(11) 0.077(2) Uani 1 1 d . . .
H22A H 0.8503 0.9095 0.5420 0.116 Uiso 1 1 calc R . .
H22B H 0.8839 0.8831 0.5239 0.116 Uiso 1 1 calc R . .
H22C H 0.9353 0.9195 0.5435 0.116 Uiso 1 1 calc R . .
C23 C 0.5159(9) 0.7400(7) 0.55362(18) 0.049(3) Uani 0.50 1 d P A -1
H23 H 0.4788 0.7209 0.5422 0.059 Uiso 0.50 1 calc PR A -1
C24 C 0.5394(8) 0.8221(7) 0.55657(18) 0.060(3) Uani 0.50 1 d P A -1
H24A H 0.4938 0.8263 0.5601 0.090 Uiso 0.50 1 calc PR A -1
H24B H 0.5626 0.8511 0.5443 0.090 Uiso 0.50 1 calc PR A -1
H24C H 0.5777 0.8437 0.5673 0.090 Uiso 0.50 1 calc PR A -1
C25 C 0.4725(13) 0.6895(12) 0.5714(3) 0.082(6) Uani 0.50 1 d P A -1
H25A H 0.5080 0.7041 0.5828 0.124 Uiso 0.50 1 calc PR A -1
H25B H 0.4527 0.6347 0.5682 0.124 Uiso 0.50 1 calc PR A -1
H25C H 0.4289 0.6973 0.5748 0.124 Uiso 0.50 1 calc PR A -1
C23A C 0.5690(9) 0.7769(9) 0.5598(2) 0.067(4) Uani 0.50 1 d P A -2
H23A H 0.5764 0.8228 0.5519 0.081 Uiso 0.50 1 calc PR A -2
C24A C 0.6204(13) 0.8033(15) 0.5769(3) 0.169(11) Uani 0.50 1 d P A -2
H24D H 0.6225 0.7592 0.5828 0.253 Uiso 0.50 1 calc PR A -2
H24E H 0.6006 0.8254 0.5868 0.253 Uiso 0.50 1 calc PR A -2
H24F H 0.6727 0.8431 0.5728 0.253 Uiso 0.50 1 calc PR A -2
C25A C 0.4876(13) 0.7294(16) 0.5653(4) 0.117(9) Uani 0.50 1 d P A -2
H25D H 0.4583 0.6960 0.5541 0.175 Uiso 0.50 1 calc PR A -2
H25E H 0.4665 0.7631 0.5688 0.175 Uiso 0.50 1 calc PR A -2
H25F H 0.4833 0.6970 0.5767 0.175 Uiso 0.50 1 calc PR A -2
N1 N 0.6678(2) 0.7187(2) 0.49483(6) 0.0340(9) Uani 1 1 d . . .
N2 N 0.6203(2) 0.6200(2) 0.52943(6) 0.0338(9) Uani 1 1 d . . .
O1 O 0.52811(16) 0.67662(17) 0.51300(4) 0.0301(7) Uani 1 1 d . . .
O2 O 0.72737(18) 0.77781(17) 0.53341(5) 0.0441(9) Uani 1 1 d . . .
O3 O 0.63993(19) 0.82215(18) 0.51583(5) 0.0412(8) Uani 1 1 d . . .
O4 O 0.5834(2) 0.72903(19) 0.54805(5) 0.0404(8) Uani 1 1 d . . .
V1 V 0.62653(4) 0.74130(4) 0.524265(12) 0.0294(2) Uani 1 1 d . A .

loop_
_atom_site_aniso_label
_atom_site_aniso_U_11
_atom_site_aniso_U_22
_atom_site_aniso_U_33
_atom_site_aniso_U_23
_atom_site_aniso_U_13
_atom_site_aniso_U_12
C1 0.032(2) 0.023(2) 0.036(2) -0.0024(18) -0.007(2) 0.0195(19)
C2 0.025(2) 0.024(2) 0.042(3) -0.0006(19) -0.0049(19) 0.0160(18)
C3 0.032(2) 0.024(2) 0.056(3) -0.003(2) -0.010(2) 0.019(2)
C4 0.049(3) 0.031(2) 0.040(3) -0.006(2) -0.018(2) 0.027(2)
C5 0.046(3) 0.035(3) 0.033(2) 0.003(2) 0.000(2) 0.028(2)
C6 0.034(2) 0.027(2) 0.036(2) 0.0005(19) -0.004(2) 0.020(2)
C7 0.038(3) 0.038(3) 0.041(3) 0.006(2) 0.003(2) 0.020(2)
C8 0.025(2) 0.027(2) 0.062(3) -0.009(2) -0.004(2) 0.014(2)
C9 0.029(2) 0.027(2) 0.061(3) -0.008(2) -0.012(2) 0.019(2)
C10 0.038(3) 0.032(3) 0.057(3) 0.010(2) -0.004(2) 0.018(2)
C11 0.039(3) 0.036(3) 0.042(3) -0.004(2) -0.012(2) 0.021(2)
C12 0.051(3) 0.046(3) 0.040(3) -0.005(2) -0.015(2) 0.031(3)
C13 0.053(3) 0.058(4) 0.057(3) -0.018(3) -0.029(3) 0.038(3)
C14 0.036(3) 0.054(4) 0.080(4) -0.026(3) -0.030(3) 0.021(3)
C15 0.038(3) 0.033(3) 0.073(4) -0.012(3) -0.022(3) 0.013(2)
C16 0.038(3) 0.030(2) 0.052(3) -0.009(2) -0.017(2) 0.016(2)
C17 0.023(2) 0.033(2) 0.051(3) -0.003(2) -0.004(2) 0.013(2)
C18 0.070(4) 0.044(3) 0.048(3) -0.008(3) -0.025(3) 0.033(3)
C19 0.024(2) 0.037(3) 0.073(4) 0.003(3) 0.004(2) 0.009(2)
C20 0.028(2) 0.021(2) 0.079(4) 0.003(2) -0.005(2) 0.009(2)
C21 0.085(5) 0.090(5) 0.090(5) -0.030(4) -0.055(4) 0.064(4)
C22 0.039(3) 0.036(3) 0.130(6) -0.007(4) -0.029(4) 0.000(3)
C23 0.058(8) 0.044(7) 0.040(7) 0.003(6) 0.000(6) 0.022(6)
C24 0.079(9) 0.069(8) 0.054(7) -0.013(6) -0.005(6) 0.053(8)
C25 0.080(13) 0.088(14) 0.059(10) 0.023(10) 0.040(9) 0.027(11)
C23A 0.085(11) 0.071(9) 0.065(9) -0.024(7) -0.009(8) 0.054(9)
C24A 0.17(2) 0.23(3) 0.143(17) -0.144(19) -0.118(16) 0.13(2)
C25A 0.080(15) 0.14(3) 0.11(2) 0.005(17) 0.049(14) 0.046(17)
N1 0.0200(18) 0.0271(19) 0.053(2) 0.0013(17) -0.0001(17) 0.0104(16)
N2 0.0274(19) 0.0196(18) 0.054(2) 0.0018(17) -0.0054(18) 0.0116(16)
O1 0.0236(15) 0.0333(16) 0.0342(17) -0.0036(13) -0.0060(13) 0.0149(13)
O2 0.0314(18) 0.0238(16) 0.071(2) -0.0018(16) -0.0201(17) 0.0092(14)
O3 0.046(2) 0.0251(16) 0.057(2) 0.0003(15) -0.0064(16) 0.0209(15)
O4 0.053(2) 0.0370(19) 0.0368(19) -0.0076(15) -0.0077(16) 0.0268(17)
V1 0.0292(4) 0.0198(4) 0.0415(4) -0.0028(3) -0.0085(3) 0.0141(3)

loop_
_atom_type_symbol
_atom_type_description
_atom_type_scat_dispersion_real
_atom_type_scat_dispersion_imag
_atom_type_scat_source
C C 0.0033 0.0016 'International Tables Vol C Tables 4.2.6.8 and 6.1.1.4'
H H 0.0000 0.0000 'International Tables Vol C Tables 4.2.6.8 and 6.1.1.4'
N N 0.0061 0.0033 'International Tables Vol C Tables 4.2.6.8 and 6.1.1.4'
O O 0.0106 0.0060 'International Tables Vol C Tables 4.2.6.8 and 6.1.1.4'
V V 0.3005 0.5294 'International Tables Vol C Tables 4.2.6.8 and 6.1.1.4'

loop_
_geom_angle_atom_site_label_1
_geom_angle_atom_site_label_2
_geom_angle_atom_site_label_3
_geom_angle
O1 C1 C6 122.1(4)
O1 C1 C2 117.8(4)
C6 C1 C2 120.1(4)
C3 C2 C1 118.4(4)
C3 C2 C17 121.9(4)
C1 C2 C17 119.7(4)
C4 C3 C2 122.7(4)
C4 C3 H3 118.7
C2 C3 H3 118.7
C3 C4 C5 118.2(4)
C3 C4 C18 120.8(5)
C5 C4 C18 121.0(5)
C4 C5 C6 122.0(4)
C4 C5 H5 119.0
C6 C5 H5 119.0
C5 C6 C1 118.6(4)
C5 C6 C7 119.4(4)
C1 C6 C7 121.9(4)
N1 C7 C6 115.6(4)
N1 C7 H7A 108.4
C6 C7 H7A 108.4
N1 C7 H7B 108.4
C6 C7 H7B 108.4
H7A C7 H7B 107.5
N1 C8 C9 111.0(4)
N1 C8 H8A 109.4
C9 C8 H8A 109.4
N1 C8 H8B 109.4
C9 C8 H8B 109.4
H8A C8 H8B 108.0
N2 C9 C8 110.3(3)
N2 C9 H9A 109.6
C8 C9 H9A 109.6
N2 C9 H9B 109.6
C8 C9 H9B 109.6
H9A C9 H9B 108.1
N2 C10 C11 114.7(4)
N2 C10 H10A 108.6
C11 C10 H10A 108.6
N2 C10 H10B 108.6
C11 C10 H10B 108.6
H10A C10 H10B 107.6
C12 C11 C16 118.6(5)
C12 C11 C10 119.2(4)
C16 C11 C10 122.2(4)
C13 C12 C11 122.5(5)
C13 C12 H12 118.8
C11 C12 H12 118.8
C12 C13 C14 117.6(5)
C12 C13 C21 120.7(6)
C14 C13 C21 121.7(5)
C13 C14 C15 122.9(5)
C13 C14 H14 118.5
C15 C14 H14 118.5
C14 C15 C16 118.4(5)
C14 C15 C22 122.8(5)
C16 C15 C22 118.8(5)
O2 C16 C15 117.9(4)
O2 C16 C11 122.1(4)
C15 C16 C11 120.0(4)
C2 C17 H17A 109.5
C2 C17 H17B 109.5
H17A C17 H17B 109.5
C2 C17 H17C 109.5
H17A C17 H17C 109.5
H17B C17 H17C 109.5
C4 C18 H18A 109.5
C4 C18 H18B 109.5
H18A C18 H18B 109.5
C4 C18 H18C 109.5
H18A C18 H18C 109.5
H18B C18 H18C 109.5
N1 C19 H19A 109.5
N1 C19 H19B 109.5
H19A C19 H19B 109.5
N1 C19 H19C 109.5
H19A C19 H19C 109.5
H19B C19 H19C 109.5
N2 C20 H20A 109.5
N2 C20 H20B 109.5
H20A C20 H20B 109.5
N2 C20 H20C 109.5
H20A C20 H20C 109.5
H20B C20 H20C 109.5
C13 C21 H21A 109.5
C13 C21 H21B 109.5
H21A C21 H21B 109.5
C13 C21 H21C 109.5
H21A C21 H21C 109.5
H21B C21 H21C 109.5
C15 C22 H22A 109.5
C15 C22 H22B 109.5
H22A C22 H22B 109.5
C15 C22 H22C 109.5
H22A C22 H22C 109.5
H22B C22 H22C 109.5
C24 C23 O4 112.4(11)
C24 C23 C25 112.6(13)
O4 C23 C25 110.6(13)
C24 C23 H23 106.9
O4 C23 H23 106.9
C25 C23 H23 106.9
O4 C23A C25A 104.3(15)
O4 C23A C24A 110.9(13)
C25A C23A C24A 112.4(18)
O4 C23A H23A 109.7
C25A C23A H23A 109.7
C24A C23A H23A 109.7
C23A C24A H24D 109.5
C23A C24A H24E 109.5
H24D C24A H24E 109.5
C23A C24A H24F 109.5
H24D C24A H24F 109.5
H24E C24A H24F 109.5
C23A C25A H25D 109.5
C23A C25A H25E 109.5
H25D C25A H25E 109.5
C23A C25A H25F 109.5
H25D C25A H25F 109.5
H25E C25A H25F 109.5
C19 N1 C8 109.8(3)
C19 N1 C7 106.4(4)
C8 N1 C7 110.2(4)
C19 N1 V1 111.1(3)
C8 N1 V1 110.0(3)
C7 N1 V1 109.2(3)
C9 N2 C10 112.0(4)
C9 N2 C20 110.1(4)
C10 N2 C20 105.8(4)
C9 N2 V1 107.2(3)
C10 N2 V1 109.0(3)
C20 N2 V1 112.7(3)
C1 O1 V1 137.9(3)
C16 O2 V1 140.3(3)
C23A O4 C23 41.3(7)
C23A O4 V1 132.7(7)
C23 O4 V1 127.4(5)
O3 V1 O4 106.65(16)
O3 V1 O2 96.92(16)
O4 V1 O2 96.04(16)
O3 V1 O1 97.85(15)
O4 V1 O1 90.36(14)
O2 V1 O1 161.49(14)
O3 V1 N1 89.50(16)
O4 V1 N1 163.09(14)
O2 V1 N1 86.71(15)
O1 V1 N1 82.32(13)
O3 V1 N2 166.12(16)
O4 V1 N2 87.23(14)
O2 V1 N2 81.17(13)
O1 V1 N2 81.81(13)
N1 V1 N2 76.68(13)

loop_
_geom_bond_atom_site_label_1
_geom_bond_atom_site_label_2
_geom_bond_distance
C1 O1 1.336(5)
C1 C6 1.401(6)
C1 C2 1.408(6)
C2 C3 1.384(6)
C2 C17 1.498(6)
C3 C4 1.374(7)
C3 H3 0.9500
C4 C5 1.382(7)
C4 C18 1.506(6)
C5 C6 1.393(6)
C5 H5 0.9500
C6 C7 1.503(6)
C7 N1 1.490(6)
C7 H7A 0.9900
C7 H7B 0.9900
C8 N1 1.487(5)
C8 C9 1.513(6)
C8 H8A 0.9900
C8 H8B 0.9900
C9 N2 1.478(6)
C9 H9A 0.9900
C9 H9B 0.9900
C10 N2 1.483(6)
C10 C11 1.497(7)
C10 H10A 0.9900
C10 H10B 0.9900
C11 C12 1.389(6)
C11 C16 1.405(7)
C12 C13 1.375(7)
C12 H12 0.9500
C13 C14 1.380(8)
C13 C21 1.520(7)
C14 C15 1.384(7)
C14 H14 0.9500
C15 C16 1.402(7)
C15 C22 1.495(8)
C16 O2 1.351(5)
C17 H17A 0.9800
C17 H17B 0.9800
C17 H17C 0.9800
C18 H18A 0.9800
C18 H18B 0.9800
C18 H18C 0.9800
C19 N1 1.486(5)
C19 H19A 0.9800
C19 H19B 0.9800
C19 H19C 0.9800
C20 N2 1.489(6)
C20 H20A 0.9800
C20 H20B 0.9800
C20 H20C 0.9800
C21 H21A 0.9800
C21 H21B 0.9800
C21 H21C 0.9800
C22 H22A 0.9800
C22 H22B 0.9800
C22 H22C 0.9800
C23 C24 1.467(16)
C23 O4 1.509(15)
C23 C25 1.525(17)
C23 H23 1.0000
C24 H24A 0.9800
C24 H24B 0.9800
C24 H24C 0.9800
C25 H25A 0.9800
C25 H25B 0.9800
C25 H25C 0.9800
C23A O4 1.373(12)
C23A C25A 1.45(2)
C23A C24A 1.457(19)
C23A H23A 1.0000
C24A H24D 0.9800
C24A H24E 0.9800
C24A H24F 0.9800
C25A H25D 0.9800
C25A H25E 0.9800
C25A H25F 0.9800
N1 V1 2.276(4)
N2 V1 2.375(3)
O1 V1 1.880(3)
O2 V1 1.861(3)
O3 V1 1.595(3)
O4 V1 1.777(3)
